data_7055259
loop_
_publ_author_name
'Liu, Xinfang'
'Li, Rongfang'
'Ma, Lufang'
'Feng, Xun'
'Ding, Yuqiang'

_publ_section_title
;
 Influences of the protonic state of an imidazole-phenanthroline ligand on
 the luminescence properties of copper(i) complexes: experimental and
 theoretical research
;
_journal_issue 1
_journal_name_full 'New J. Chem.'
_journal_page_first 619
_journal_paper_doi 10.1039/C5NJ02100F
_journal_volume 40
_journal_year 2016
_chemical_formula_sum 'C56 H43 Cu N4 O2 P2'
_chemical_formula_weight 929.42
_chemical_name_systematic
; 
 ? 
;
_space_group_IT_number 2
_symmetry_cell_setting triclinic
_symmetry_space_group_name_Hall '-P 1'
_symmetry_space_group_name_H-M 'P -1'
_atom_sites_solution_hydrogens geom
_atom_sites_solution_primary direct
_atom_sites_solution_secondary difmap
_audit_creation_method SHELXL-97
_audit_update_record
;
2015-04-02 deposited with the CCDC.
2015-11-10 downloaded from the CCDC.
;
_cell_angle_alpha 73.0790(10)
_cell_angle_beta 75.2490(10)
_cell_angle_gamma 87.8950(10)
_cell_formula_units_Z 2
_cell_length_a 13.0549(2)
_cell_length_b 13.6031(2)
_cell_length_c 14.2237(2)
_cell_measurement_reflns_used 9929
_cell_measurement_temperature 296(2)
_cell_measurement_theta_max 27.18
_cell_measurement_theta_min 2.20
_cell_volume 2335.03(6)
_computing_cell_refinement 'CrystalClear (Rigaku Inc., 2007)'
_computing_data_collection 'CrystalClear (Rigaku Inc., 2007)'
_computing_data_reduction 'CrystalClear (Rigaku Inc., 2007)'
_computing_molecular_graphics 'Bruker SHELXTL'
_computing_publication_material 'Bruker SHELXTL'
_computing_structure_refinement 'SHELXL-97 (Sheldrick, 1997)'
_computing_structure_solution 'SHELXS-97 (Sheldrick, 1990)'
_diffrn_ambient_temperature 296(2)
_diffrn_detector_area_resol_mean 28.5714
_diffrn_measured_fraction_theta_full 0.994
_diffrn_measured_fraction_theta_max 0.994
_diffrn_measurement_device_type 'Rigaku Saturn'
_diffrn_measurement_method \w
_diffrn_radiation_monochromator graphite
_diffrn_radiation_source 'fine-focus sealed tube'
_diffrn_radiation_type MoK\a
_diffrn_radiation_wavelength 0.71073
_diffrn_reflns_av_R_equivalents 0.0301
_diffrn_reflns_av_sigmaI/netI 0.0260
_diffrn_reflns_limit_h_max 15
_diffrn_reflns_limit_h_min -15
_diffrn_reflns_limit_k_max 15
_diffrn_reflns_limit_k_min -16
_diffrn_reflns_limit_l_max 16
_diffrn_reflns_limit_l_min -16
_diffrn_reflns_number 33540
_diffrn_reflns_theta_full 25.10
_diffrn_reflns_theta_max 25.10
_diffrn_reflns_theta_min 1.61
_diffrn_standards_decay_% NONE
_exptl_absorpt_coefficient_mu 0.584
_exptl_absorpt_correction_T_max 0.8962
_exptl_absorpt_correction_T_min 0.8868
_exptl_absorpt_correction_type multi-scan
_exptl_absorpt_process_details sadabs
_exptl_crystal_colour orange
_exptl_crystal_density_diffrn 1.322
_exptl_crystal_density_method 'not measured'
_exptl_crystal_description block
_exptl_crystal_F_000 964
_exptl_crystal_size_max 0.21
_exptl_crystal_size_mid 0.21
_exptl_crystal_size_min 0.19
_refine_diff_density_max 0.802
_refine_diff_density_min -0.302
_refine_diff_density_rms 0.045
_refine_ls_extinction_method none
_refine_ls_goodness_of_fit_ref 1.056
_refine_ls_hydrogen_treatment mixed
_refine_ls_matrix_type full
_refine_ls_number_parameters 706
_refine_ls_number_reflns 8270
_refine_ls_number_restraints 232
_refine_ls_restrained_S_all 1.131
_refine_ls_R_factor_all 0.0459
_refine_ls_R_factor_gt 0.0387
_refine_ls_shift/su_max 0.001
_refine_ls_shift/su_mean 0.000
_refine_ls_structure_factor_coef Fsqd
_refine_ls_weighting_details 'calc w=1/[\s^2^(Fo^2^)+(0.0487P)^2^+1.0853P] where P=(Fo^2^+2Fc^2^)/3'
_refine_ls_weighting_scheme calc
_refine_ls_wR_factor_gt 0.0974
_refine_ls_wR_factor_ref 0.1039
_reflns_number_gt 7165
_reflns_number_total 8270
_reflns_threshold_expression >2sigma(I)
_cod_data_source_file c5nj02100f2.cif
_cod_data_source_block 2a
_cod_depositor_comments
;
The following automatic conversions were performed:

'_exptl_absorpt_correction_type' value 'Multi-scan' changed to
'multi-scan' according to
/usr/data/users/saulius/crontab/automatic-downloads/rss-feeds/RSC/lib/dictionaries/cif_core.dic
dictionary named 'cif_core.dic' version 2.4.2 from 2011-04-26.

Automatic conversion script
Id: cif_fix_values 4268 2015-11-12 08:31:59Z antanas 
;
_cod_original_cell_volume 2335.04(6)
_cod_original_sg_symbol_H-M P-1
_cod_database_code 7055259

loop_
_symmetry_equiv_pos_as_xyz
'x, y, z'
'-x, -y, -z'

loop_
_atom_site_label
_atom_site_type_symbol
_atom_site_fract_x
_atom_site_fract_y
_atom_site_fract_z
_atom_site_U_iso_or_equiv
_atom_site_adp_type
_atom_site_occupancy
_atom_site_symmetry_multiplicity
_atom_site_calc_flag
_atom_site_refinement_flags
_atom_site_disorder_assembly
_atom_site_disorder_group
Cu1 Cu 0.62415(2) 0.29240(2) 0.34824(2) 0.04229(11) Uani 1 1 d U A .
P1 P 0.73536(5) 0.25913(5) 0.20836(5) 0.04277(16) Uani 1 1 d DU . .
O1 O 0.59131(12) 0.42500(13) 0.13502(12) 0.0424(4) Uani 1 1 d . A .
N1 N 0.71068(15) 0.38269(15) 0.39648(15) 0.0407(4) Uani 1 1 d . . .
C1 C 0.8618(2) 0.2174(2) 0.2371(2) 0.0477(6) Uani 1 1 d . A .
P2 P 0.46147(5) 0.33891(5) 0.33390(4) 0.03737(15) Uani 1 1 d DU . .
N2 N 0.66356(16) 0.17982(15) 0.46634(16) 0.0436(5) Uani 1 1 d . . .
C2 C 0.9202(2) 0.2849(2) 0.2621(2) 0.0522(6) Uani 1 1 d . . .
H2A H 0.9002 0.3526 0.2537 0.063 Uiso 1 1 calc R A .
O2 O 0.9251(3) 0.5340(2) 0.6687(3) 0.1077(10) Uani 1 1 d . . .
H2WC H 0.8677 0.4872 0.7124 0.162 Uiso 1 1 d R . .
H2WD H 0.9802 0.4965 0.6370 0.162 Uiso 1 1 d RD . .
N3 N 0.87716(17) 0.15968(16) 0.71119(16) 0.0480(5) Uani 1 1 d . A .
C3 C 1.0074(2) 0.2527(2) 0.2993(3) 0.0630(8) Uani 1 1 d . A .
H3A H 1.0464 0.2989 0.3149 0.076 Uiso 1 1 calc R . .
N4 N 0.91105(16) 0.33462(16) 0.65685(16) 0.0450(5) Uani 1 1 d D A .
C4 C 1.0363(3) 0.1526(3) 0.3132(3) 0.0805(11) Uani 1 1 d . . .
H4A H 1.0935 0.1303 0.3406 0.097 Uiso 1 1 calc R A .
C5 C 0.9812(3) 0.0855(3) 0.2870(4) 0.0900(12) Uani 1 1 d . A .
H5A H 1.0026 0.0183 0.2943 0.108 Uiso 1 1 calc R . .
C6 C 0.8932(3) 0.1177(2) 0.2493(3) 0.0727(9) Uani 1 1 d . . .
H6A H 0.8554 0.0717 0.2324 0.087 Uiso 1 1 calc R A .
C7 C 0.6995(6) 0.1649(5) 0.1511(6) 0.0469(14) Uani 0.762(18) 1 d PDU A 1
C7A C 0.6867(17) 0.1488(13) 0.1818(15) 0.041(5) Uani 0.238(18) 1 d PDU A 2
C8 C 0.6141(6) 0.0963(5) 0.2086(7) 0.0567(16) Uani 0.762(18) 1 d PDU A 1
H8A H 0.5794 0.0991 0.2735 0.068 Uiso 0.762(18) 1 calc PR A 1
C8A C 0.5967(15) 0.0912(13) 0.2441(14) 0.045(5) Uani 0.238(18) 1 d PDU A 2
H8AA H 0.5594 0.1073 0.3024 0.054 Uiso 0.238(18) 1 calc PR A 2
C9 C 0.5805(6) 0.0242(5) 0.1705(8) 0.080(2) Uani 0.762(18) 1 d PDU A 1
H9A H 0.5244 -0.0220 0.2099 0.096 Uiso 0.762(18) 1 calc PR A 1
C9A C 0.5626(15) 0.0095(15) 0.2189(17) 0.070(6) Uani 0.238(18) 1 d PDU A 2
H9AA H 0.5027 -0.0305 0.2605 0.084 Uiso 0.238(18) 1 calc PR A 2
C10 C 0.6307(5) 0.0215(6) 0.0737(8) 0.088(2) Uani 0.762(18) 1 d PDU A 1
H10A H 0.6074 -0.0261 0.0474 0.106 Uiso 0.762(18) 1 calc PR A 1
C10A C 0.6183(15) -0.0118(19) 0.132(2) 0.093(7) Uani 0.238(18) 1 d PDU A 2
H10B H 0.5949 -0.0663 0.1143 0.112 Uiso 0.238(18) 1 calc PR A 2
C11 C 0.7144(5) 0.0879(6) 0.0160(7) 0.081(2) Uani 0.762(18) 1 d PDU A 1
H11A H 0.7479 0.0852 -0.0492 0.097 Uiso 0.762(18) 1 calc PR A 1
C11A C 0.7079(15) 0.045(2) 0.069(2) 0.092(7) Uani 0.238(18) 1 d PDU A 2
H11B H 0.7436 0.0306 0.0094 0.110 Uiso 0.238(18) 1 calc PR A 2
C12 C 0.7496(5) 0.1592(5) 0.0545(6) 0.0604(15) Uani 0.762(18) 1 d PDU A 1
H12A H 0.8072 0.2035 0.0152 0.072 Uiso 0.762(18) 1 calc PR A 1
C12A C 0.7438(14) 0.1249(18) 0.0959(18) 0.070(6) Uani 0.238(18) 1 d PDU A 2
H12B H 0.8061 0.1622 0.0564 0.084 Uiso 0.238(18) 1 calc PR A 2
C13 C 0.77100(19) 0.3701(2) 0.09526(19) 0.0440(6) Uani 1 1 d . A .
C14 C 0.69328(19) 0.4389(2) 0.07036(19) 0.0438(6) Uani 1 1 d . . .
C15 C 0.7149(2) 0.5241(2) -0.0129(2) 0.0571(7) Uani 1 1 d . A .
H15A H 0.6614 0.5685 -0.0272 0.068 Uiso 1 1 calc R . .
C16 C 0.8162(2) 0.5436(3) -0.0753(2) 0.0681(8) Uani 1 1 d . . .
H16A H 0.8313 0.6012 -0.1320 0.082 Uiso 1 1 calc R A .
C17 C 0.8947(2) 0.4777(3) -0.0536(2) 0.0642(8) Uani 1 1 d . A .
H17A H 0.9632 0.4908 -0.0956 0.077 Uiso 1 1 calc R . .
C18 C 0.8727(2) 0.3923(2) 0.0303(2) 0.0580(7) Uani 1 1 d . . .
H18A H 0.9268 0.3483 0.0439 0.070 Uiso 1 1 calc R A .
C19 C 0.44391(18) 0.31182(18) 0.22066(17) 0.0376(5) Uani 1 1 d . A .
C20 C 0.3696(2) 0.2410(2) 0.2199(2) 0.0457(6) Uani 1 1 d . . .
H20A H 0.3156 0.2135 0.2782 0.055 Uiso 1 1 calc R A .
C21 C 0.3752(2) 0.2111(2) 0.1337(2) 0.0559(7) Uani 1 1 d . A .
H21A H 0.3256 0.1633 0.1344 0.067 Uiso 1 1 calc R . .
C22 C 0.4544(2) 0.2522(2) 0.0468(2) 0.0587(7) Uani 1 1 d . . .
H22A H 0.4583 0.2315 -0.0108 0.070 Uiso 1 1 calc R A .
C23 C 0.5278(2) 0.3237(2) 0.0443(2) 0.0511(6) Uani 1 1 d . A .
H23A H 0.5805 0.3521 -0.0148 0.061 Uiso 1 1 calc R . .
C24 C 0.52197(18) 0.35268(18) 0.13102(18) 0.0393(5) Uani 1 1 d . . .
C25 C 0.439(2) 0.4757(8) 0.3166(18) 0.042(5) Uani 0.43(4) 1 d PDU A 1
C25A C 0.4306(15) 0.4754(6) 0.3098(13) 0.041(3) Uani 0.57(4) 1 d PDU A 2
C26 C 0.3914(19) 0.5364(12) 0.2448(15) 0.058(5) Uani 0.43(4) 1 d PDU A 1
H26A H 0.3668 0.5071 0.2027 0.069 Uiso 0.43(4) 1 calc PR A 1
C26A C 0.3669(13) 0.5229(10) 0.2464(9) 0.046(2) Uani 0.57(4) 1 d PDU A 2
H26B H 0.3352 0.4841 0.2166 0.055 Uiso 0.57(4) 1 calc PR A 2
C27 C 0.3795(18) 0.6404(11) 0.2345(12) 0.058(4) Uani 0.43(4) 1 d PDU A 1
H27A H 0.3443 0.6803 0.1883 0.070 Uiso 0.43(4) 1 calc PR A 1
C27A C 0.3500(14) 0.6269(10) 0.2272(10) 0.061(3) Uani 0.57(4) 1 d PDU A 2
H27B H 0.3054 0.6574 0.1862 0.073 Uiso 0.57(4) 1 calc PR A 2
C28 C 0.4208(16) 0.6831(11) 0.2939(14) 0.058(4) Uani 0.43(4) 1 d PDU A 1
H28A H 0.4189 0.7538 0.2838 0.069 Uiso 0.43(4) 1 calc PR A 1
C28A C 0.3991(14) 0.6851(8) 0.2686(14) 0.068(3) Uani 0.57(4) 1 d PDU A 2
H28B H 0.3900 0.7556 0.2531 0.081 Uiso 0.57(4) 1 calc PR A 2
C29 C 0.4650(12) 0.6231(12) 0.3679(16) 0.057(3) Uani 0.43(4) 1 d PDU A 1
H29A H 0.4889 0.6525 0.4102 0.068 Uiso 0.43(4) 1 calc PR A 1
C29A C 0.4613(11) 0.6400(11) 0.3326(17) 0.076(3) Uani 0.57(4) 1 d PDU A 2
H29B H 0.4928 0.6791 0.3623 0.091 Uiso 0.57(4) 1 calc PR A 2
C30 C 0.4740(15) 0.5191(12) 0.3798(16) 0.045(3) Uani 0.43(4) 1 d PDU A 1
H30A H 0.5035 0.4784 0.4303 0.054 Uiso 0.43(4) 1 calc PR A 1
C30A C 0.4765(13) 0.5356(11) 0.3524(15) 0.060(3) Uani 0.57(4) 1 d PDU A 2
H30B H 0.5189 0.5050 0.3956 0.072 Uiso 0.57(4) 1 calc PR A 2
C31 C 0.34802(19) 0.27434(19) 0.43588(18) 0.0411(5) Uani 1 1 d . A .
C32 C 0.3673(2) 0.2050(2) 0.5220(2) 0.0537(7) Uani 1 1 d . . .
H32A H 0.4368 0.1917 0.5255 0.064 Uiso 1 1 calc R A .
C33 C 0.2848(3) 0.1556(2) 0.6024(2) 0.0690(9) Uani 1 1 d . A .
H33A H 0.2987 0.1100 0.6602 0.083 Uiso 1 1 calc R . .
C34 C 0.1814(3) 0.1739(2) 0.5970(3) 0.0685(9) Uani 1 1 d . . .
H34A H 0.1256 0.1392 0.6504 0.082 Uiso 1 1 calc R A .
C35 C 0.1610(2) 0.2433(2) 0.5128(2) 0.0610(8) Uani 1 1 d . A .
H35A H 0.0913 0.2563 0.5098 0.073 Uiso 1 1 calc R . .
C36 C 0.2431(2) 0.2940(2) 0.4327(2) 0.0513(6) Uani 1 1 d . . .
H36A H 0.2286 0.3414 0.3762 0.062 Uiso 1 1 calc R A .
C37 C 0.7300(2) 0.48355(19) 0.3627(2) 0.0491(6) Uani 1 1 d . A .
H37A H 0.7048 0.5210 0.3077 0.059 Uiso 1 1 calc R . .
C38 C 0.7860(2) 0.5358(2) 0.4053(2) 0.0570(7) Uani 1 1 d . . .
H38A H 0.7949 0.6071 0.3812 0.068 Uiso 1 1 calc R A .
C39 C 0.8278(2) 0.4819(2) 0.4829(2) 0.0535(7) Uani 1 1 d . A .
H39A H 0.8664 0.5162 0.5113 0.064 Uiso 1 1 calc R . .
C40 C 0.81221(19) 0.37467(18) 0.51974(18) 0.0410(5) Uani 1 1 d . . .
C41 C 0.85226(19) 0.30904(19) 0.59991(19) 0.0414(5) Uani 1 1 d . A .
C42 C 0.8319(2) 0.20304(19) 0.63256(19) 0.0431(6) Uani 1 1 d . . .
C43 C 0.7686(2) 0.15460(19) 0.58925(19) 0.0435(6) Uani 1 1 d . A .
C44 C 0.7424(3) 0.0490(2) 0.6198(2) 0.0614(8) Uani 1 1 d . . .
H44A H 0.7673 0.0046 0.6718 0.074 Uiso 1 1 calc R A .
C45 C 0.6805(3) 0.0115(2) 0.5732(3) 0.0705(9) Uani 1 1 d . A .
H45A H 0.6640 -0.0586 0.5920 0.085 Uiso 1 1 calc R . .
C46 C 0.6424(2) 0.0793(2) 0.4972(2) 0.0579(7) Uani 1 1 d . A .
H46A H 0.5997 0.0527 0.4663 0.069 Uiso 1 1 calc R . .
C47 C 0.72715(18) 0.21797(18) 0.51090(18) 0.0388(5) Uani 1 1 d . A .
C48 C 0.75042(18) 0.32787(18) 0.47496(18) 0.0379(5) Uani 1 1 d . A .
C49 C 0.92294(19) 0.2418(2) 0.72142(19) 0.0447(6) Uani 1 1 d . . .
C50 C 0.98531(19) 0.2312(2) 0.79671(19) 0.0459(6) Uani 1 1 d . A .
C51 C 1.0325(2) 0.3152(2) 0.8064(2) 0.0617(8) Uani 1 1 d . . .
H51A H 1.0221 0.3806 0.7669 0.074 Uiso 1 1 calc R A .
C52 C 1.0955(3) 0.3044(3) 0.8738(3) 0.0681(9) Uani 1 1 d . A .
H52A H 1.1267 0.3626 0.8786 0.082 Uiso 1 1 calc R . .
C53 C 1.1123(3) 0.2085(3) 0.9340(2) 0.0663(8) Uani 1 1 d D . .
C54 C 1.0651(3) 0.1249(3) 0.9244(3) 0.0755(10) Uani 1 1 d . A .
H54A H 1.0755 0.0595 0.9639 0.091 Uiso 1 1 calc R . .
C55 C 1.0023(3) 0.1354(2) 0.8573(2) 0.0637(8) Uani 1 1 d . . .
H55A H 0.9710 0.0771 0.8528 0.076 Uiso 1 1 calc R A .
C56 C 1.1922(15) 0.2017(14) 0.9976(15) 0.082(4) Uani 0.59(5) 1 d PDU A 1
H56A H 1.2626 0.2152 0.9535 0.123 Uiso 0.59(5) 1 calc PR A 1
H56B H 1.1874 0.1341 1.0445 0.123 Uiso 0.59(5) 1 calc PR A 1
H56C H 1.1769 0.2517 1.0345 0.123 Uiso 0.59(5) 1 calc PR A 1
C56A C 1.162(2) 0.190(2) 1.0237(16) 0.085(6) Uani 0.41(5) 1 d PDU A 2
H56D H 1.1073 0.1740 1.0861 0.127 Uiso 0.41(5) 1 calc PR A 2
H56E H 1.2015 0.2512 1.0171 0.127 Uiso 0.41(5) 1 calc PR A 2
H56F H 1.2090 0.1341 1.0243 0.127 Uiso 0.41(5) 1 calc PR A 2

loop_
_atom_site_aniso_label
_atom_site_aniso_U_11
_atom_site_aniso_U_22
_atom_site_aniso_U_33
_atom_site_aniso_U_23
_atom_site_aniso_U_13
_atom_site_aniso_U_12
Cu1 0.04075(17) 0.04556(19) 0.04314(18) -0.00903(13) -0.02007(13) 0.00423(13)
P1 0.0368(3) 0.0415(4) 0.0505(4) -0.0114(3) -0.0151(3) 0.0070(3)
O1 0.0347(8) 0.0479(10) 0.0435(9) -0.0121(8) -0.0098(7) 0.0034(7)
N1 0.0415(11) 0.0380(11) 0.0422(11) -0.0059(9) -0.0170(9) 0.0050(8)
C1 0.0405(13) 0.0428(14) 0.0593(16) -0.0099(12) -0.0185(12) 0.0070(11)
P2 0.0358(3) 0.0416(3) 0.0361(3) -0.0098(3) -0.0136(2) 0.0035(2)
N2 0.0463(11) 0.0395(11) 0.0489(12) -0.0090(9) -0.0233(10) 0.0016(9)
C2 0.0459(14) 0.0471(15) 0.0631(17) -0.0130(13) -0.0171(13) 0.0063(12)
O2 0.135(2) 0.0726(17) 0.158(3) -0.0582(18) -0.088(2) 0.0358(16)
N3 0.0537(12) 0.0459(12) 0.0525(13) -0.0138(10) -0.0297(10) 0.0092(10)
C3 0.0477(16) 0.066(2) 0.082(2) -0.0216(16) -0.0271(15) 0.0020(14)
N4 0.0461(11) 0.0469(12) 0.0488(12) -0.0160(10) -0.0220(10) 0.0057(9)
C4 0.0611(19) 0.071(2) 0.121(3) -0.021(2) -0.053(2) 0.0183(17)
C5 0.078(2) 0.057(2) 0.149(4) -0.025(2) -0.064(3) 0.0255(18)
C6 0.0615(19) 0.0499(17) 0.118(3) -0.0218(18) -0.0465(19) 0.0133(14)
C7 0.041(3) 0.046(3) 0.055(4) -0.013(3) -0.018(3) 0.0092(19)
C7A 0.033(7) 0.041(7) 0.042(8) -0.009(6) -0.004(6) 0.004(5)
C8 0.056(3) 0.052(3) 0.062(4) -0.013(3) -0.018(3) 0.004(2)
C8A 0.047(7) 0.043(7) 0.044(8) -0.012(6) -0.010(6) 0.002(5)
C9 0.070(3) 0.066(3) 0.110(6) -0.031(4) -0.027(4) -0.008(3)
C9A 0.069(9) 0.073(9) 0.077(10) -0.028(8) -0.027(7) 0.004(6)
C10 0.087(4) 0.083(4) 0.125(6) -0.063(4) -0.043(4) 0.011(3)
C10A 0.100(11) 0.091(11) 0.101(12) -0.052(9) -0.019(8) -0.002(8)
C11 0.088(3) 0.085(4) 0.086(4) -0.049(4) -0.026(3) 0.018(3)
C11A 0.101(11) 0.086(10) 0.096(11) -0.057(9) -0.005(8) 0.013(8)
C12 0.061(3) 0.063(3) 0.063(3) -0.029(3) -0.014(2) 0.011(2)
C12A 0.060(8) 0.076(10) 0.072(10) -0.026(8) -0.007(7) -0.002(7)
C13 0.0373(12) 0.0504(15) 0.0453(13) -0.0142(11) -0.0126(10) 0.0052(11)
C14 0.0392(13) 0.0486(14) 0.0428(13) -0.0118(11) -0.0111(10) 0.0033(11)
C15 0.0522(16) 0.0541(17) 0.0558(16) -0.0026(13) -0.0140(13) 0.0078(13)
C16 0.0625(19) 0.067(2) 0.0557(17) 0.0034(15) -0.0063(15) -0.0010(15)
C17 0.0463(16) 0.074(2) 0.0568(17) -0.0054(15) -0.0017(13) -0.0032(14)
C18 0.0421(14) 0.0681(19) 0.0589(17) -0.0129(15) -0.0117(12) 0.0090(13)
C19 0.0354(12) 0.0410(13) 0.0401(12) -0.0110(10) -0.0182(10) 0.0092(10)
C20 0.0433(13) 0.0471(14) 0.0492(14) -0.0090(12) -0.0220(11) 0.0026(11)
C21 0.0604(17) 0.0556(17) 0.0650(18) -0.0201(14) -0.0367(15) 0.0026(13)
C22 0.0657(18) 0.0706(19) 0.0562(17) -0.0303(15) -0.0323(15) 0.0143(15)
C23 0.0483(14) 0.0682(18) 0.0418(14) -0.0190(13) -0.0181(11) 0.0119(13)
C24 0.0360(12) 0.0422(13) 0.0428(13) -0.0106(10) -0.0186(10) 0.0084(10)
C25 0.033(6) 0.050(7) 0.045(8) -0.013(6) -0.012(5) 0.005(5)
C25A 0.043(6) 0.042(5) 0.036(5) -0.013(4) -0.003(4) 0.000(4)
C26 0.068(9) 0.053(6) 0.053(6) -0.017(5) -0.015(5) -0.005(5)
C26A 0.048(5) 0.044(4) 0.042(4) -0.007(3) -0.012(3) 0.012(4)
C27 0.070(8) 0.048(6) 0.054(5) -0.012(4) -0.017(5) 0.003(5)
C27A 0.064(6) 0.057(5) 0.053(4) -0.011(3) -0.006(4) 0.019(4)
C28 0.066(7) 0.050(6) 0.060(7) -0.025(5) -0.011(5) 0.005(5)
C28A 0.077(6) 0.049(5) 0.071(7) -0.019(4) -0.008(5) 0.007(4)
C29 0.064(5) 0.054(6) 0.060(7) -0.034(5) -0.011(5) 0.009(4)
C29A 0.083(5) 0.071(6) 0.080(8) -0.036(6) -0.015(6) -0.004(4)
C30 0.047(5) 0.050(5) 0.045(7) -0.025(4) -0.015(5) 0.006(4)
C30A 0.060(4) 0.064(5) 0.059(7) -0.020(4) -0.016(5) 0.009(4)
C31 0.0425(13) 0.0413(13) 0.0395(13) -0.0120(10) -0.0105(10) 0.0022(10)
C32 0.0553(16) 0.0520(16) 0.0485(15) -0.0062(12) -0.0144(12) 0.0081(13)
C33 0.079(2) 0.0603(19) 0.0491(17) 0.0026(14) -0.0042(15) 0.0036(16)
C34 0.0623(19) 0.0581(19) 0.066(2) -0.0129(16) 0.0108(15) -0.0027(15)
C35 0.0437(15) 0.0637(19) 0.0706(19) -0.0219(16) -0.0032(14) 0.0023(13)
C36 0.0446(14) 0.0541(16) 0.0537(15) -0.0135(13) -0.0129(12) 0.0056(12)
C37 0.0561(15) 0.0393(14) 0.0501(15) -0.0032(11) -0.0224(12) 0.0052(12)
C38 0.0708(18) 0.0349(14) 0.0651(18) -0.0047(13) -0.0282(15) 0.0014(13)
C39 0.0651(17) 0.0394(14) 0.0627(17) -0.0142(13) -0.0280(14) -0.0031(12)
C40 0.0420(13) 0.0395(13) 0.0447(13) -0.0130(11) -0.0162(11) 0.0053(10)
C41 0.0414(13) 0.0412(13) 0.0463(13) -0.0143(11) -0.0183(11) 0.0047(10)
C42 0.0459(13) 0.0409(14) 0.0486(14) -0.0137(11) -0.0232(11) 0.0090(11)
C43 0.0481(14) 0.0374(13) 0.0499(14) -0.0116(11) -0.0234(11) 0.0078(11)
C44 0.084(2) 0.0361(14) 0.0732(19) -0.0044(13) -0.0497(17) 0.0061(14)
C45 0.101(3) 0.0350(15) 0.085(2) -0.0029(14) -0.056(2) -0.0045(15)
C46 0.0741(19) 0.0397(15) 0.0678(18) -0.0065(13) -0.0415(16) -0.0055(13)
C47 0.0401(12) 0.0355(12) 0.0430(13) -0.0094(10) -0.0172(10) 0.0041(10)
C48 0.0363(12) 0.0370(12) 0.0418(12) -0.0111(10) -0.0136(10) 0.0058(9)
C49 0.0424(13) 0.0506(15) 0.0484(14) -0.0190(12) -0.0204(11) 0.0100(11)
C50 0.0420(13) 0.0567(16) 0.0463(14) -0.0206(12) -0.0187(11) 0.0096(11)
C51 0.0634(18) 0.0630(19) 0.0719(19) -0.0232(15) -0.0376(16) 0.0099(15)
C52 0.0674(19) 0.073(2) 0.087(2) -0.0351(18) -0.0457(18) 0.0081(16)
C53 0.0631(18) 0.087(2) 0.0672(19) -0.0319(17) -0.0384(16) 0.0117(16)
C54 0.092(2) 0.071(2) 0.075(2) -0.0082(17) -0.056(2) 0.0031(18)
C55 0.078(2) 0.0617(19) 0.0619(18) -0.0126(15) -0.0414(16) -0.0012(15)
C56 0.085(7) 0.099(7) 0.083(6) -0.025(5) -0.059(6) 0.008(6)
C56A 0.075(8) 0.100(9) 0.088(8) -0.018(7) -0.045(7) -0.008(7)

loop_
_atom_type_symbol
_atom_type_description
_atom_type_scat_dispersion_real
_atom_type_scat_dispersion_imag
_atom_type_scat_source
C C 0.0033 0.0016 'International Tables Vol C Tables 4.2.6.8 and 6.1.1.4'
H H 0.0000 0.0000 'International Tables Vol C Tables 4.2.6.8 and 6.1.1.4'
N N 0.0061 0.0033 'International Tables Vol C Tables 4.2.6.8 and 6.1.1.4'
O O 0.0106 0.0060 'International Tables Vol C Tables 4.2.6.8 and 6.1.1.4'
P P 0.1023 0.0942 'International Tables Vol C Tables 4.2.6.8 and 6.1.1.4'
Cu Cu 0.3201 1.2651 'International Tables Vol C Tables 4.2.6.8 and 6.1.1.4'

loop_
_geom_angle_atom_site_label_1
_geom_angle_atom_site_label_2
_geom_angle_atom_site_label_3
_geom_angle
N1 Cu1 N2 80.85(8)
N1 Cu1 P2 118.65(6)
N2 Cu1 P2 127.19(6)
N1 Cu1 P1 106.64(6)
N2 Cu1 P1 101.68(6)
P2 Cu1 P1 115.78(2)
C7A P1 C13 112.3(7)
C7A P1 C1 103.3(8)
C13 P1 C1 104.63(12)
C7A P1 C7 13.2(6)
C13 P1 C7 99.5(3)
C1 P1 C7 104.7(3)
C7A P1 Cu1 111.6(6)
C13 P1 Cu1 114.97(8)
C1 P1 Cu1 109.05(9)
C7 P1 Cu1 122.2(2)
C24 O1 C14 119.12(19)
C37 N1 C48 118.2(2)
C37 N1 Cu1 128.95(17)
C48 N1 Cu1 112.88(15)
C6 C1 C2 118.7(2)
C6 C1 P1 122.4(2)
C2 C1 P1 118.20(19)
C19 P2 C31 105.10(11)
C19 P2 C25 106.5(6)
C31 P2 C25 104.2(9)
C19 P2 C25A 102.0(5)
C31 P2 C25A 103.2(6)
C25 P2 C25A 5.2(9)
C19 P2 Cu1 107.33(7)
C31 P2 Cu1 118.39(8)
C25 P2 Cu1 114.4(8)
C25A P2 Cu1 118.8(5)
C46 N2 C47 118.0(2)
C46 N2 Cu1 129.55(17)
C47 N2 Cu1 112.23(15)
C3 C2 C1 120.9(3)
C3 C2 H2A 119.6
C1 C2 H2A 119.6
H2WC O2 H2WD 109.5
C49 N3 C42 102.5(2)
C4 C3 C2 119.8(3)
C4 C3 H3A 120.1
C2 C3 H3A 120.1
C49 N4 C41 102.3(2)
C5 C4 C3 120.2(3)
C5 C4 H4A 119.9
C3 C4 H4A 119.9
C4 C5 C6 120.1(3)
C4 C5 H5A 120.0
C6 C5 H5A 120.0
C1 C6 C5 120.3(3)
C1 C6 H6A 119.8
C5 C6 H6A 119.8
C12 C7 C8 118.3(4)
C12 C7 P1 124.5(4)
C8 C7 P1 117.1(4)
C12A C7A C8A 121.1(9)
C12A C7A P1 116.9(10)
C8A C7A P1 122.1(11)
C9 C8 C7 120.9(6)
C9 C8 H8A 119.5
C7 C8 H8A 119.5
C9A C8A C7A 119.4(10)
C9A C8A H8AA 120.3
C7A C8A H8AA 120.3
C10 C9 C8 119.5(5)
C10 C9 H9A 120.3
C8 C9 H9A 120.3
C10A C9A C8A 119.1(11)
C10A C9A H9AA 120.4
C8A C9A H9AA 120.4
C11 C10 C9 120.7(5)
C11 C10 H10A 119.7
C9 C10 H10A 119.7
C9A C10A C11A 121.9(11)
C9A C10A H10B 119.1
C11A C10A H10B 119.1
C10 C11 C12 120.2(5)
C10 C11 H11A 119.9
C12 C11 H11A 119.9
C10A C11A C12A 118.9(11)
C10A C11A H11B 120.5
C12A C11A H11B 120.5
C11 C12 C7 120.5(5)
C11 C12 H12A 119.8
C7 C12 H12A 119.8
C7A C12A C11A 119.6(10)
C7A C12A H12B 120.2
C11A C12A H12B 120.2
C18 C13 C14 116.4(2)
C18 C13 P1 124.3(2)
C14 C13 P1 119.31(18)
C15 C14 O1 118.0(2)
C15 C14 C13 122.3(2)
O1 C14 C13 119.6(2)
C14 C15 C16 119.8(3)
C14 C15 H15A 120.1
C16 C15 H15A 120.1
C17 C16 C15 119.7(3)
C17 C16 H16A 120.1
C15 C16 H16A 120.1
C16 C17 C18 120.3(3)
C16 C17 H17A 119.8
C18 C17 H17A 119.8
C17 C18 C13 121.5(3)
C17 C18 H18A 119.2
C13 C18 H18A 119.2
C24 C19 C20 117.5(2)
C24 C19 P2 116.41(17)
C20 C19 P2 125.19(19)
C21 C20 C19 120.9(3)
C21 C20 H20A 119.5
C19 C20 H20A 119.5
C22 C21 C20 119.9(3)
C22 C21 H21A 120.1
C20 C21 H21A 120.1
C21 C22 C23 120.7(3)
C21 C22 H22A 119.6
C23 C22 H22A 119.6
C22 C23 C24 119.0(3)
C22 C23 H23A 120.5
C24 C23 H23A 120.5
C23 C24 O1 123.0(2)
C23 C24 C19 122.0(2)
O1 C24 C19 115.1(2)
C30 C25 C26 119.4(9)
C30 C25 P2 116.3(10)
C26 C25 P2 124.3(11)
C30A C25A C26A 117.8(7)
C30A C25A P2 119.0(8)
C26A C25A P2 123.1(8)
C25 C26 C27 121.0(10)
C25 C26 H26A 119.5
C27 C26 H26A 119.5
C27A C26A C25A 120.8(8)
C27A C26A H26B 119.6
C25A C26A H26B 119.6
C28 C27 C26 118.5(10)
C28 C27 H27A 120.7
C26 C27 H27A 120.7
C28A C27A C26A 119.9(9)
C28A C27A H27B 120.1
C26A C27A H27B 120.1
C27 C28 C29 121.0(10)
C27 C28 H28A 119.5
C29 C28 H28A 119.5
C29A C28A C27A 120.5(9)
C29A C28A H28B 119.8
C27A C28A H28B 119.8
C28 C29 C30 120.1(10)
C28 C29 H29A 119.9
C30 C29 H29A 119.9
C28A C29A C30A 119.0(9)
C28A C29A H29B 120.5
C30A C29A H29B 120.5
C25 C30 C29 119.8(9)
C25 C30 H30A 120.1
C29 C30 H30A 120.1
C25A C30A C29A 121.9(9)
C25A C30A H30B 119.1
C29A C30A H30B 119.1
C32 C31 C36 118.6(2)
C32 C31 P2 118.21(19)
C36 C31 P2 123.19(19)
C33 C32 C31 120.8(3)
C33 C32 H32A 119.6
C31 C32 H32A 119.6
C32 C33 C34 119.9(3)
C32 C33 H33A 120.1
C34 C33 H33A 120.1
C35 C34 C33 120.0(3)
C35 C34 H34A 120.0
C33 C34 H34A 120.0
C34 C35 C36 120.4(3)
C34 C35 H35A 119.8
C36 C35 H35A 119.8
C35 C36 C31 120.3(3)
C35 C36 H36A 119.9
C31 C36 H36A 119.9
N1 C37 C38 123.1(2)
N1 C37 H37A 118.4
C38 C37 H37A 118.4
C39 C38 C37 119.5(2)
C39 C38 H38A 120.3
C37 C38 H38A 120.3
C38 C39 C40 119.7(2)
C38 C39 H39A 120.1
C40 C39 H39A 120.1
C39 C40 C48 117.2(2)
C39 C40 C41 125.4(2)
C48 C40 C41 117.4(2)
N4 C41 C42 109.3(2)
N4 C41 C40 129.0(2)
C42 C41 C40 121.6(2)
N3 C42 C41 109.4(2)
N3 C42 C43 128.7(2)
C41 C42 C43 121.8(2)
C44 C43 C47 117.3(2)
C44 C43 C42 125.1(2)
C47 C43 C42 117.6(2)
C45 C44 C43 119.9(2)
C45 C44 H44A 120.1
C43 C44 H44A 120.1
C44 C45 C46 119.2(3)
C44 C45 H45A 120.4
C46 C45 H45A 120.4
N2 C46 C45 123.4(2)
N2 C46 H46A 118.3
C45 C46 H46A 118.3
N2 C47 C43 122.3(2)
N2 C47 C48 117.0(2)
C43 C47 C48 120.7(2)
N1 C48 C40 122.3(2)
N1 C48 C47 116.9(2)
C40 C48 C47 120.8(2)
N3 C49 N4 116.5(2)
N3 C49 C50 121.8(2)
N4 C49 C50 121.7(2)
C51 C50 C55 117.5(2)
C51 C50 C49 121.6(2)
C55 C50 C49 120.9(2)
C50 C51 C52 121.4(3)
C50 C51 H51A 119.3
C52 C51 H51A 119.3
C53 C52 C51 120.8(3)
C53 C52 H52A 119.6
C51 C52 H52A 119.6
C54 C53 C52 117.7(3)
C54 C53 C56 124.2(7)
C52 C53 C56 117.7(8)
C54 C53 C56A 117.0(11)
C52 C53 C56A 124.3(11)
C56 C53 C56A 17.4(11)
C53 C54 C55 121.6(3)
C53 C54 H54A 119.2
C55 C54 H54A 119.2
C50 C55 C54 121.0(3)
C50 C55 H55A 119.5
C54 C55 H55A 119.5
C53 C56 H56A 109.5
C53 C56 H56B 109.5
H56A C56 H56B 109.5
C53 C56 H56C 109.5
H56A C56 H56C 109.5
H56B C56 H56C 109.5
C53 C56A H56D 109.5
C53 C56A H56E 109.5
H56D C56A H56E 109.5
C53 C56A H56F 109.5
H56D C56A H56F 109.5
H56E C56A H56F 109.5

loop_
_geom_bond_atom_site_label_1
_geom_bond_atom_site_label_2
_geom_bond_distance
Cu1 N1 2.060(2)
Cu1 N2 2.078(2)
Cu1 P2 2.2358(6)
Cu1 P1 2.2970(7)
P1 C7A 1.823(9)
P1 C13 1.828(3)
P1 C1 1.831(2)
P1 C7 1.836(4)
O1 C24 1.384(3)
O1 C14 1.396(3)
N1 C37 1.325(3)
N1 C48 1.361(3)
C1 C6 1.377(4)
C1 C2 1.388(4)
P2 C19 1.823(2)
P2 C31 1.825(2)
P2 C25 1.827(8)
P2 C25A 1.837(6)
N2 C46 1.325(3)
N2 C47 1.361(3)
C2 C3 1.379(4)
C2 H2A 0.9300
O2 H2WC 0.9601
O2 H2WD 0.9600
N3 C49 1.346(3)
N3 C42 1.369(3)
C3 C4 1.371(5)
C3 H3A 0.9300
N4 C49 1.359(3)
N4 C41 1.366(3)
C4 C5 1.369(5)
C4 H4A 0.9300
C5 C6 1.392(4)
C5 H5A 0.9300
C6 H6A 0.9300
C7 C12 1.387(6)
C7 C8 1.398(6)
C7A C12A 1.380(10)
C7A C8A 1.384(10)
C8 C9 1.381(6)
C8 H8A 0.9300
C8A C9A 1.382(10)
C8A H8AA 0.9300
C9 C10 1.376(7)
C9 H9A 0.9300
C9A C10A 1.375(10)
C9A H9AA 0.9300
C10 C11 1.367(7)
C10 H10A 0.9300
C10A C11A 1.379(10)
C10A H10B 0.9300
C11 C12 1.386(6)
C11 H11A 0.9300
C11A C12A 1.382(10)
C11A H11B 0.9300
C12 H12A 0.9300
C12A H12B 0.9300
C13 C18 1.396(4)
C13 C14 1.396(3)
C14 C15 1.371(4)
C15 C16 1.378(4)
C15 H15A 0.9300
C16 C17 1.372(4)
C16 H16A 0.9300
C17 C18 1.378(4)
C17 H17A 0.9300
C18 H18A 0.9300
C19 C24 1.393(3)
C19 C20 1.396(3)
C20 C21 1.385(4)
C20 H20A 0.9300
C21 C22 1.378(4)
C21 H21A 0.9300
C22 C23 1.378(4)
C22 H22A 0.9300
C23 C24 1.384(3)
C23 H23A 0.9300
C25 C30 1.379(9)
C25 C26 1.381(9)
C25A C30A 1.381(8)
C25A C26A 1.386(8)
C26 C27 1.386(9)
C26 H26A 0.9300
C26A C27A 1.381(8)
C26A H26B 0.9300
C27 C28 1.373(9)
C27 H27A 0.9300
C27A C28A 1.374(8)
C27A H27B 0.9300
C28 C29 1.372(9)
C28 H28A 0.9300
C28A C29A 1.371(8)
C28A H28B 0.9300
C29 C30 1.379(9)
C29 H29A 0.9300
C29A C30A 1.382(8)
C29A H29B 0.9300
C30 H30A 0.9300
C30A H30B 0.9300
C31 C32 1.385(4)
C31 C36 1.395(4)
C32 C33 1.378(4)
C32 H32A 0.9300
C33 C34 1.380(5)
C33 H33A 0.9300
C34 C35 1.372(5)
C34 H34A 0.9300
C35 C36 1.377(4)
C35 H35A 0.9300
C36 H36A 0.9300
C37 C38 1.386(4)
C37 H37A 0.9300
C38 C39 1.364(4)
C38 H38A 0.9300
C39 C40 1.403(3)
C39 H39A 0.9300
C40 C48 1.413(3)
C40 C41 1.431(3)
C41 C42 1.393(3)
C42 C43 1.426(3)
C43 C44 1.402(4)
C43 C47 1.411(3)
C44 C45 1.361(4)
C44 H44A 0.9300
C45 C46 1.388(4)
C45 H45A 0.9300
C46 H46A 0.9300
C47 C48 1.448(3)
C49 C50 1.475(3)
C50 C51 1.375(4)
C50 C55 1.383(4)
C51 C52 1.388(4)
C51 H51A 0.9300
C52 C53 1.382(5)
C52 H52A 0.9300
C53 C54 1.369(5)
C53 C56 1.530(7)
C53 C56A 1.530(10)
C54 C55 1.384(4)
C54 H54A 0.9300
C55 H55A 0.9300
C56 H56A 0.9600
C56 H56B 0.9600
C56 H56C 0.9600
C56A H56D 0.9600
C56A H56E 0.9600
C56A H56F 0.9600
